data_7063442
loop_
_publ_author_name
'Patel, Shailykumari K.'
'Deshmukh, Aniket A.'
'Kahar, Lata'
'Raghavaiah, Pallepogu'
'Singh, Vinay K.'

_publ_section_title
;
 Chiral metal--dithiocarbamate complexes with pendant phenolic groups:
 synthesis, crystallographic, photophysical and in silico study
;
_journal_issue 40
_journal_name_full 'New Journal of Chemistry'
_journal_page_first 17472
_journal_page_last 17484
_journal_paper_doi 10.1039/D4NJ03057E
_journal_volume 48
_journal_year 2024
_chemical_absolute_configuration rm
_chemical_formula_moiety 'C19 H17 N O'
_chemical_formula_sum 'C19 H17 N O'
_chemical_formula_weight 275.33
_space_group_crystal_system monoclinic
_space_group_IT_number 4
_space_group_name_Hall 'P 2yb'
_space_group_name_H-M_alt 'P 1 21 1'
_atom_sites_solution_hydrogens mixed
_atom_sites_solution_primary direct
_audit_creation_date 2024-09-07
_audit_creation_method
;
Olex2 1.3
(compiled 2020.11.12 svn.r5f609507 for OlexSys, GUI svn.r6408)
;
_audit_update_record
;
2024-09-10 deposited with the CCDC.	2024-09-13 downloaded from the CCDC.
;
_cell_angle_alpha 90
_cell_angle_beta 94.139(11)
_cell_angle_gamma 90
_cell_formula_units_Z 2
_cell_length_a 7.9446(9)
_cell_length_b 8.0280(9)
_cell_length_c 11.7907(14)
_cell_measurement_reflns_used 2233
_cell_measurement_temperature 293(2)
_cell_measurement_theta_max 26.1490
_cell_measurement_theta_min 4.1770
_cell_volume 750.04(15)
_computing_cell_refinement 'CrysAlisPro 1.171.39.29d (Rigaku OD, 2017)'
_computing_data_collection 'CrysAlisPro 1.171.39.29d (Rigaku OD, 2017)'
_computing_data_reduction 'CrysAlisPro 1.171.39.29d (Rigaku OD, 2017)'
_computing_molecular_graphics 'Olex2 1.3 (Dolomanov et al., 2009)'
_computing_publication_material 'Olex2 1.3 (Dolomanov et al., 2009)'
_computing_structure_refinement 'SHELXL 2013/1 (Sheldrick, 2015)'
_computing_structure_solution 'SHELXS  (Sheldrick, 2008)'
_diffrn_ambient_temperature 293(2)
_diffrn_detector 'CCD plate'
_diffrn_detector_area_resol_mean 16.1702
_diffrn_detector_type Eos
_diffrn_measured_fraction_theta_full 0.996
_diffrn_measured_fraction_theta_max 0.914
_diffrn_measurement_details
;
List of Runs (angles in degrees, time in seconds):

  # Type    Start    End  Width  t~exp~   \w     \q     \k     \f   Frames
#--------------------------------------------------------------------------
  1  \w     35.00  97.00   1.00    1.00    --   19.44 178.00 -90.00   62
  2  \w    -53.00  47.00   1.00    1.00    --   19.44 -38.00  30.00  100
  3  \w     -8.00  92.00   1.00    1.00    --   19.44  38.00-180.00  100
  4  \w     35.00  97.00   1.00    1.00    --   19.44 178.00  30.00   62
  5  \w    -12.00  90.00   1.00    1.00    --   19.44  77.00   0.00  102
  6  \w    -51.00  51.00   1.00    1.00    --   19.44 -77.00-120.00  102
  7  \w     -4.00  40.00   1.00    1.00    --   19.44  50.00 -93.00   44
  8  \w    -25.00  23.00   1.00    1.00    --  -20.23 -99.00-150.00   48
;
_diffrn_measurement_device 'four-circle diffractometer'
_diffrn_measurement_device_type 'Xcalibur, Eos, Gemini'
_diffrn_measurement_method '\w scans'
_diffrn_orient_matrix_type 'CrysAlisPro convention (1999,Acta A55,543-557)'
_diffrn_orient_matrix_UB_11 0.0705814000
_diffrn_orient_matrix_UB_12 0.0513398000
_diffrn_orient_matrix_UB_13 0.0157436000
_diffrn_orient_matrix_UB_21 0.0139850000
_diffrn_orient_matrix_UB_22 0.0114840000
_diffrn_orient_matrix_UB_23 -0.0582662000
_diffrn_orient_matrix_UB_31 -0.0531479000
_diffrn_orient_matrix_UB_32 0.0709403000
_diffrn_orient_matrix_UB_33 -0.0018862000
_diffrn_radiation_monochromator graphite
_diffrn_radiation_probe x-ray
_diffrn_radiation_type 'Mo K\a'
_diffrn_radiation_wavelength 0.71073
_diffrn_reflns_av_R_equivalents 0.0401
_diffrn_reflns_av_unetI/netI 0.0360
_diffrn_reflns_Laue_measured_fraction_full 0.996
_diffrn_reflns_Laue_measured_fraction_max 0.914
_diffrn_reflns_limit_h_max 10
_diffrn_reflns_limit_h_min -10
_diffrn_reflns_limit_k_max 10
_diffrn_reflns_limit_k_min -10
_diffrn_reflns_limit_l_max 15
_diffrn_reflns_limit_l_min -15
_diffrn_reflns_number 8878
_diffrn_reflns_point_group_measured_fraction_full 0.985
_diffrn_reflns_point_group_measured_fraction_max 0.865
_diffrn_reflns_theta_full 25.242
_diffrn_reflns_theta_max 28.986
_diffrn_reflns_theta_min 3.465
_diffrn_source 'fine-focus sealed X-ray tube'
_diffrn_source_type 'Enhance (Mo) X-ray Source'
_exptl_absorpt_coefficient_mu 0.075
_exptl_absorpt_correction_T_max 1.00000
_exptl_absorpt_correction_T_min 0.61515
_exptl_absorpt_correction_type multi-scan
_exptl_absorpt_process_details
;
CrysAlisPro 1.171.39.29d (Rigaku Oxford Diffraction, 2017)
Empirical absorption correction using spherical harmonics,
 implemented in SCALE3 ABSPACK scaling algorithm.
;
_exptl_crystal_colour colorless
_exptl_crystal_density_diffrn 1.219
_exptl_crystal_description plate
_exptl_crystal_F_000 292
_exptl_crystal_size_max 0.7
_exptl_crystal_size_mid 0.3
_exptl_crystal_size_min 0.1
_refine_diff_density_max 0.146
_refine_diff_density_min -0.135
_refine_diff_density_rms 0.034
_refine_ls_extinction_method none
_refine_ls_goodness_of_fit_ref 1.030
_refine_ls_hydrogen_treatment mixed
_refine_ls_matrix_type full
_refine_ls_number_parameters 195
_refine_ls_number_reflns 3441
_refine_ls_number_restraints 1
_refine_ls_restrained_S_all 1.030
_refine_ls_R_factor_all 0.0750
_refine_ls_R_factor_gt 0.0489
_refine_ls_shift/su_max 0.000
_refine_ls_shift/su_mean 0.000
_refine_ls_structure_factor_coef Fsqd
_refine_ls_weighting_details
;
 w=1/[\s^2^(Fo^2^)+(0.0627P)^2^+0.0276P]
 where P=(Fo^2^+2Fc^2^)/3
;
_refine_ls_weighting_scheme calc
_refine_ls_wR_factor_gt 0.1151
_refine_ls_wR_factor_ref 0.1334
_reflns_Friedel_coverage 0.772
_reflns_Friedel_fraction_full 0.972
_reflns_Friedel_fraction_max 0.809
_reflns_number_gt 2380
_reflns_number_total 3441
_reflns_threshold_expression 'I > 2\s(I)'
_cod_data_source_file d4nj03057e2.cif
_cod_data_source_block exp_1571
_cod_depositor_comments 'Adding full bibliography for 7063441--7063443.cif.'
_cod_database_code 7063442
_shelxl_version_number 2012-9
_chemical_oxdiff_formula 'C H O N'
_shelx_space_group_comment
;
The symmetry employed for this shelxl refinement is uniquely defined
by the following loop, which should always be used as a source of
symmetry information in preference to the above space-group names.
They are only intended as comments.
;
_shelx_estimated_absorpt_t_max 0.993
_shelx_estimated_absorpt_t_min 0.949
_reflns_odcompleteness_completeness 99.64
_reflns_odcompleteness_iscentric 1
_reflns_odcompleteness_theta 26.32
_olex2_refinement_description
;
1. Fixed Uiso
 At 1.2 times of:
  All C(H) groups
 At 1.5 times of:
  All C(H,H,H) groups
2.a Ternary CH refined with riding coordinates:
 C8(H8)
2.b Aromatic/amide H refined with riding coordinates:
 C1(H1A), C4(H4), C5(H5), C6(H6), C7(H7), C11(H11), C12(H12), C13(H13),
 C15(H15), C16(H16), C17(H17), C18(H18)
2.c Idealised Me refined as rotating group:
 C9(H9A,H9B,H9C)
;
_olex2_submission_special_instructions 'No special instructions were received'
_oxdiff_exptl_absorpt_empirical_details
;
Empirical correction (ABSPACK) includes:
- Absorption correction using spherical harmonics
- Frame scaling
;
_oxdiff_exptl_absorpt_empirical_full_max 1.451
_oxdiff_exptl_absorpt_empirical_full_min 0.604

loop_
_space_group_symop_operation_xyz
'x, y, z'
'-x, y+1/2, -z'

loop_
_atom_site_label
_atom_site_type_symbol
_atom_site_fract_x
_atom_site_fract_y
_atom_site_fract_z
_atom_site_U_iso_or_equiv
_atom_site_adp_type
_atom_site_occupancy
_atom_site_site_symmetry_order
_atom_site_calc_flag
_atom_site_refinement_flags_posn
_atom_site_refinement_flags_adp
_atom_site_refinement_flags_occupancy
_atom_site_disorder_assembly
_atom_site_disorder_group
O1 O 0.6751(3) 0.3959(4) 0.7265(2) 0.0903(8) Uani 1 1 d . . . . .
H1 H 0.556(5) 0.432(7) 0.751(3) 0.120(13) Uiso 1 1 d . . . . .
N1 N 0.3794(3) 0.5306(3) 0.70814(18) 0.0578(6) Uani 1 1 d . . . . .
C1 C 0.4017(4) 0.5565(4) 0.6038(2) 0.0614(7) Uani 1 1 d . . . . .
H1A H 0.3134 0.6006 0.5571 0.074 Uiso 1 1 calc R U . . .
C2 C 0.5600(4) 0.5194(4) 0.5556(2) 0.0655(8) Uani 1 1 d . . . . .
C3 C 0.6889(4) 0.4381(4) 0.6181(3) 0.0716(9) Uani 1 1 d . . . . .
C4 C 0.8360(4) 0.3987(6) 0.5673(4) 0.0991(13) Uani 1 1 d . . . . .
H4 H 0.9226 0.3422 0.6083 0.119 Uiso 1 1 calc R U . . .
C5 C 0.8533(6) 0.4424(7) 0.4581(5) 0.1185(19) Uani 1 1 d . . . . .
H5 H 0.9526 0.4156 0.4250 0.142 Uiso 1 1 calc R U . . .
C6 C 0.7294(8) 0.5245(6) 0.3952(4) 0.1162(18) Uani 1 1 d . . . . .
H6 H 0.7448 0.5557 0.3207 0.139 Uiso 1 1 calc R U . . .
C7 C 0.5813(6) 0.5607(5) 0.4430(3) 0.0931(12) Uani 1 1 d . . . . .
H7 H 0.4944 0.6135 0.3997 0.112 Uiso 1 1 calc R U . . .
C8 C 0.2130(3) 0.5662(4) 0.7467(2) 0.0553(6) Uani 1 1 d . . . . .
H8 H 0.1341 0.5850 0.6802 0.066 Uiso 1 1 calc R U . . .
C9 C 0.1557(4) 0.4146(4) 0.8105(3) 0.0748(9) Uani 1 1 d . . . . .
H9A H 0.1540 0.3191 0.7614 0.112 Uiso 1 1 calc R U . . .
H9B H 0.0446 0.4339 0.8346 0.112 Uiso 1 1 calc R U . . .
H9C H 0.2325 0.3950 0.8758 0.112 Uiso 1 1 calc R U . . .
C10 C 0.2163(3) 0.7196(3) 0.8214(2) 0.0504(6) Uani 1 1 d . . . . .
C11 C 0.3585(4) 0.7667(4) 0.8834(2) 0.0614(7) Uani 1 1 d . . . . .
H11 H 0.4567 0.7047 0.8789 0.074 Uiso 1 1 calc R U . . .
C12 C 0.3604(4) 0.9073(5) 0.9544(3) 0.0751(9) Uani 1 1 d . . . . .
H12 H 0.4592 0.9366 0.9969 0.090 Uiso 1 1 calc R U . . .
C13 C 0.2210(5) 0.9997(4) 0.9615(3) 0.0721(9) Uani 1 1 d . . . . .
H13 H 0.2238 1.0920 1.0093 0.086 Uiso 1 1 calc R U . . .
C14 C 0.0715(4) 0.9590(3) 0.8979(2) 0.0575(7) Uani 1 1 d . . . . .
C15 C -0.0753(5) 1.0567(4) 0.9015(3) 0.0755(9) Uani 1 1 d . . . . .
H15 H -0.0726 1.1519 0.9466 0.091 Uiso 1 1 calc R U . . .
C16 C -0.2191(5) 1.0153(5) 0.8412(3) 0.0802(10) Uani 1 1 d . . . . .
H16 H -0.3139 1.0828 0.8439 0.096 Uiso 1 1 calc R U . . .
C17 C -0.2271(4) 0.8725(5) 0.7749(3) 0.0755(9) Uani 1 1 d . . . . .
H17 H -0.3278 0.8430 0.7348 0.091 Uiso 1 1 calc R U . . .
C18 C -0.0877(3) 0.7753(4) 0.7683(2) 0.0617(7) Uani 1 1 d . . . . .
H18 H -0.0945 0.6804 0.7229 0.074 Uiso 1 1 calc R U . . .
C19 C 0.0663(3) 0.8150(3) 0.8286(2) 0.0503(6) Uani 1 1 d . . . . .

loop_
_atom_site_aniso_label
_atom_site_aniso_U_11
_atom_site_aniso_U_22
_atom_site_aniso_U_33
_atom_site_aniso_U_23
_atom_site_aniso_U_13
_atom_site_aniso_U_12
O1 0.0798(15) 0.107(2) 0.0827(16) -0.0114(15) -0.0029(12) 0.0259(15)
N1 0.0631(13) 0.0504(14) 0.0610(13) -0.0048(11) 0.0120(10) 0.0057(11)
C1 0.0768(18) 0.0424(15) 0.0663(16) -0.0007(14) 0.0145(14) 0.0101(14)
C2 0.086(2) 0.0424(17) 0.0714(17) -0.0103(14) 0.0268(15) -0.0073(14)
C3 0.0647(18) 0.069(2) 0.082(2) -0.0307(18) 0.0118(16) -0.0052(16)
C4 0.0638(18) 0.111(3) 0.124(3) -0.063(3) 0.0149(19) -0.0071(19)
C5 0.108(3) 0.110(4) 0.146(4) -0.074(3) 0.069(3) -0.039(3)
C6 0.174(5) 0.069(3) 0.116(3) -0.029(3) 0.089(4) -0.029(3)
C7 0.146(3) 0.060(2) 0.079(2) -0.0056(18) 0.045(2) 0.004(2)
C8 0.0581(14) 0.0493(15) 0.0591(14) -0.0046(13) 0.0086(11) 0.0036(12)
C9 0.084(2) 0.0460(18) 0.097(2) -0.0034(16) 0.0223(17) -0.0057(15)
C10 0.0585(14) 0.0463(16) 0.0476(14) 0.0024(12) 0.0127(11) -0.0019(12)
C11 0.0634(16) 0.0593(18) 0.0619(16) -0.0007(14) 0.0082(14) -0.0005(14)
C12 0.079(2) 0.077(2) 0.0680(18) -0.0125(17) 0.0022(15) -0.0193(19)
C13 0.095(2) 0.056(2) 0.0669(17) -0.0137(15) 0.0185(17) -0.0126(17)
C14 0.0756(18) 0.0441(15) 0.0554(14) 0.0034(13) 0.0235(13) -0.0039(14)
C15 0.099(2) 0.0488(17) 0.084(2) -0.0008(17) 0.0395(19) 0.0036(18)
C16 0.081(2) 0.063(2) 0.101(2) 0.0106(19) 0.0343(19) 0.0175(18)
C17 0.0617(17) 0.073(2) 0.094(2) 0.0119(19) 0.0191(16) 0.0047(16)
C18 0.0626(16) 0.0528(17) 0.0716(18) 0.0025(15) 0.0177(14) 0.0015(13)
C19 0.0595(14) 0.0410(14) 0.0528(14) 0.0064(11) 0.0200(11) -0.0039(11)

loop_
_atom_type_symbol
_atom_type_description
_atom_type_scat_dispersion_real
_atom_type_scat_dispersion_imag
_atom_type_scat_source
C C 0.0033 0.0016 'International Tables Vol C Tables 4.2.6.8 and 6.1.1.4'
H H 0.0000 0.0000 'International Tables Vol C Tables 4.2.6.8 and 6.1.1.4'
N N 0.0061 0.0033 'International Tables Vol C Tables 4.2.6.8 and 6.1.1.4'
O O 0.0106 0.0060 'International Tables Vol C Tables 4.2.6.8 and 6.1.1.4'

loop_
_geom_angle_atom_site_label_1
_geom_angle_atom_site_label_2
_geom_angle_atom_site_label_3
_geom_angle
_geom_angle_site_symmetry_1
_geom_angle_site_symmetry_3
_geom_angle_publ_flag
C3 O1 H1 109(2) . . ?
C1 N1 C8 117.5(2) . . ?
N1 C1 H1A 118.9 . . ?
N1 C1 C2 122.1(3) . . ?
C2 C1 H1A 118.9 . . ?
C3 C2 C1 121.2(3) . . ?
C3 C2 C7 119.0(3) . . ?
C7 C2 C1 119.7(3) . . ?
O1 C3 C2 121.5(3) . . ?
O1 C3 C4 119.1(4) . . ?
C2 C3 C4 119.5(4) . . ?
C3 C4 H4 120.0 . . ?
C5 C4 C3 119.9(4) . . ?
C5 C4 H4 120.0 . . ?
C4 C5 H5 119.1 . . ?
C4 C5 C6 121.7(4) . . ?
C6 C5 H5 119.1 . . ?
C5 C6 H6 120.4 . . ?
C5 C6 C7 119.2(4) . . ?
C7 C6 H6 120.4 . . ?
C2 C7 H7 119.7 . . ?
C6 C7 C2 120.5(5) . . ?
C6 C7 H7 119.7 . . ?
N1 C8 H8 108.9 . . ?
N1 C8 C9 108.0(2) . . ?
N1 C8 C10 111.3(2) . . ?
C9 C8 H8 108.9 . . ?
C10 C8 H8 108.9 . . ?
C10 C8 C9 110.9(2) . . ?
C8 C9 H9A 109.5 . . ?
C8 C9 H9B 109.5 . . ?
C8 C9 H9C 109.5 . . ?
H9A C9 H9B 109.5 . . ?
H9A C9 H9C 109.5 . . ?
H9B C9 H9C 109.5 . . ?
C11 C10 C8 121.3(2) . . ?
C11 C10 C19 119.2(3) . . ?
C19 C10 C8 119.5(2) . . ?
C10 C11 H11 119.4 . . ?
C10 C11 C12 121.2(3) . . ?
C12 C11 H11 119.4 . . ?
C11 C12 H12 119.7 . . ?
C13 C12 C11 120.5(3) . . ?
C13 C12 H12 119.7 . . ?
C12 C13 H13 119.6 . . ?
C12 C13 C14 120.8(3) . . ?
C14 C13 H13 119.6 . . ?
C13 C14 C15 121.8(3) . . ?
C13 C14 C19 119.3(3) . . ?
C15 C14 C19 118.9(3) . . ?
C14 C15 H15 119.3 . . ?
C16 C15 C14 121.4(3) . . ?
C16 C15 H15 119.3 . . ?
C15 C16 H16 119.8 . . ?
C15 C16 C17 120.3(3) . . ?
C17 C16 H16 119.8 . . ?
C16 C17 H17 119.9 . . ?
C18 C17 C16 120.1(3) . . ?
C18 C17 H17 119.9 . . ?
C17 C18 H18 119.2 . . ?
C17 C18 C19 121.5(3) . . ?
C19 C18 H18 119.2 . . ?
C14 C19 C10 118.9(2) . . ?
C18 C19 C10 123.3(2) . . ?
C18 C19 C14 117.7(2) . . ?

loop_
_geom_bond_atom_site_label_1
_geom_bond_atom_site_label_2
_geom_bond_distance
_geom_bond_site_symmetry_2
_geom_bond_publ_flag
O1 H1 1.05(4) . ?
O1 C3 1.335(4) . ?
N1 C1 1.272(3) . ?
N1 C8 1.457(3) . ?
C1 H1A 0.9300 . ?
C1 C2 1.449(4) . ?
C2 C3 1.382(5) . ?
C2 C7 1.390(4) . ?
C3 C4 1.388(4) . ?
C4 H4 0.9300 . ?
C4 C5 1.351(6) . ?
C5 H5 0.9300 . ?
C5 C6 1.359(7) . ?
C6 H6 0.9300 . ?
C6 C7 1.372(6) . ?
C7 H7 0.9300 . ?
C8 H8 0.9800 . ?
C8 C9 1.517(4) . ?
C8 C10 1.513(4) . ?
C9 H9A 0.9600 . ?
C9 H9B 0.9600 . ?
C9 H9C 0.9600 . ?
C10 C11 1.354(4) . ?
C10 C19 1.424(3) . ?
C11 H11 0.9300 . ?
C11 C12 1.406(4) . ?
C12 H12 0.9300 . ?
C12 C13 1.341(5) . ?
C13 H13 0.9300 . ?
C13 C14 1.397(4) . ?
C14 C15 1.409(4) . ?
C14 C19 1.415(4) . ?
C15 H15 0.9300 . ?
C15 C16 1.343(5) . ?
C16 H16 0.9300 . ?
C16 C17 1.387(5) . ?
C17 H17 0.9300 . ?
C17 C18 1.361(4) . ?
C18 H18 0.9300 . ?
C18 C19 1.406(4) . ?

loop_
_geom_torsion_atom_site_label_1
_geom_torsion_atom_site_label_2
_geom_torsion_atom_site_label_3
_geom_torsion_atom_site_label_4
_geom_torsion
_geom_torsion_site_symmetry_1
_geom_torsion_site_symmetry_2
_geom_torsion_site_symmetry_3
_geom_torsion_site_symmetry_4
_geom_torsion_publ_flag
O1 C3 C4 C5 -179.1(4) . . . . ?
N1 C1 C2 C3 6.7(4) . . . . ?
N1 C1 C2 C7 -175.6(3) . . . . ?
N1 C8 C10 C11 -27.5(4) . . . . ?
N1 C8 C10 C19 153.7(2) . . . . ?
C1 N1 C8 C9 129.4(3) . . . . ?
C1 N1 C8 C10 -108.6(3) . . . . ?
C1 C2 C3 O1 -2.4(5) . . . . ?
C1 C2 C3 C4 177.3(3) . . . . ?
C1 C2 C7 C6 -179.0(3) . . . . ?
C2 C3 C4 C5 1.1(6) . . . . ?
C3 C2 C7 C6 -1.3(6) . . . . ?
C3 C4 C5 C6 -0.2(7) . . . . ?
C4 C5 C6 C7 -1.5(7) . . . . ?
C5 C6 C7 C2 2.2(7) . . . . ?
C7 C2 C3 O1 179.9(3) . . . . ?
C7 C2 C3 C4 -0.4(5) . . . . ?
C8 N1 C1 C2 -177.6(3) . . . . ?
C8 C10 C11 C12 -178.7(3) . . . . ?
C8 C10 C19 C14 -179.5(2) . . . . ?
C8 C10 C19 C18 -0.6(4) . . . . ?
C9 C8 C10 C11 92.8(3) . . . . ?
C9 C8 C10 C19 -86.0(3) . . . . ?
C10 C11 C12 C13 -0.7(5) . . . . ?
C11 C10 C19 C14 1.8(3) . . . . ?
C11 C10 C19 C18 -179.4(3) . . . . ?
C11 C12 C13 C14 -0.5(5) . . . . ?
C12 C13 C14 C15 -178.2(3) . . . . ?
C12 C13 C14 C19 2.3(4) . . . . ?
C13 C14 C15 C16 -179.1(3) . . . . ?
C13 C14 C19 C10 -2.9(3) . . . . ?
C13 C14 C19 C18 178.2(3) . . . . ?
C14 C15 C16 C17 1.1(5) . . . . ?
C15 C14 C19 C10 177.6(2) . . . . ?
C15 C14 C19 C18 -1.3(3) . . . . ?
C15 C16 C17 C18 -1.6(5) . . . . ?
C16 C17 C18 C19 0.6(4) . . . . ?
C17 C18 C19 C10 -178.0(3) . . . . ?
C17 C18 C19 C14 0.8(4) . . . . ?
C19 C10 C11 C12 0.0(4) . . . . ?
C19 C14 C15 C16 0.4(4) . . . . ?
